data_1535390
loop_
_publ_author_name
'Thauern, H.'
'Glaum, R.'

_publ_section_title
;
 Beitraege zur Kristallchemie und zum thermischen Verhalten von
 wasserfreien Phosphaten. XXXIII. In2 P2 O7, ein
 Indium(I)-diphosphato-indat(III) und In4 (P2 O7)3 - Darstellung,
 Kristallisation und Kristallstrukturen
;
_journal_name_full 'Zeitschrift fuer Anorganische und Allgemeine Chemie'
_journal_page_first 479
_journal_page_last 486
_journal_volume 629
_journal_year 2003
_chemical_formula_sum 'In2 O7 P2'
_chemical_name_systematic 'In2 (P2 O7)'
_space_group_IT_number 14
_symmetry_space_group_name_Hall '-P 2ybc'
_symmetry_space_group_name_H-M 'P 1 21/c 1'
_cell_angle_alpha 90
_cell_angle_beta 105.817
_cell_angle_gamma 90
_cell_formula_units_Z 4
_cell_length_a 7.5498
_cell_length_b 10.412
_cell_length_c 8.4611
_cell_volume 639.931
_citation_journal_id_ASTM ZAACAB
_cod_data_source_file Thauern_ZAACAB_2003_874.cif
_cod_data_source_block In2O7P2
_cod_original_cell_volume 639.9313
_cod_database_code 1535390

loop_
_symmetry_equiv_pos_as_xyz
x,y,z
-x,y+1/2,-z+1/2
-x,-y,-z
x,-y-1/2,z-1/2

loop_
_atom_site_label
_atom_site_type_symbol
_atom_site_fract_x
_atom_site_fract_y
_atom_site_fract_z
_atom_site_occupancy
_atom_site_U_iso_or_equiv
O3 O-2 0.4911 0.0059 0.2786 1 0.0
O1 O-2 0.64 0.088 0.0034 1 0.0
O7 O-2 0.8174 0.1062 0.5191 1 0.0
O4 O-2 0.577 0.2277 0.7537 1 0.0
In1 In+3 0.73772 0.10025 0.2585 1 0.0
P1 P+5 0.63357 0.09498 0.8265 1 0.0
P2 P+5 0.93754 0.13571 0.68858 1 0.0
O2 O-2 0.9532 0.2222 0.2321 1 0.0
In2 In+1 0.32312 0.18483 0.44527 1 0.0
O5 O-2 0.8371 0.0665 0.8116 1 0.0
O6 O-2 1.1281 0.0781 0.7282 1 0.0
